data_4087175
loop_
_publ_author_name
'Zhang, Lei'
'Zhang, Congcong'
'Hou, Guohua'
'Zi, Guofu'
'Walter, Marc D.'

_publ_section_title
;
 Small-Molecule Activation Mediated by a Uranium Bipyridyl Metallocene
;
_journal_name_full Organometallics
_journal_paper_doi 10.1021/acs.organomet.7b00064
_journal_year 2017
_chemical_formula_moiety 'C39 H63 N3 U'
_chemical_formula_sum 'C39 H63 N3 U'
_chemical_formula_weight 811.95
_space_group_crystal_system monoclinic
_space_group_IT_number 14
_space_group_name_Hall '-P 2ybc'
_space_group_name_H-M_alt 'P 1 21/c 1'
_symmetry_space_group_name_Hall '-P 2ybc'
_symmetry_space_group_name_H-M 'P 1 21/c 1'
_atom_sites_solution_hydrogens geom
_audit_creation_date 2016-07-28
_audit_creation_method
;
Olex2 1.2
(compiled 2015.09.30 svn.r3233 for OlexSys, GUI svn.r5103)
;
_cell_angle_alpha 90
_cell_angle_beta 90.029(3)
_cell_angle_gamma 90
_cell_formula_units_Z 4
_cell_length_a 10.0513(3)
_cell_length_b 20.1950(6)
_cell_length_c 17.8977(5)
_cell_measurement_reflns_used 9404
_cell_measurement_temperature 100.2(9)
_cell_measurement_theta_max 28.4790
_cell_measurement_theta_min 3.6510
_cell_volume 3632.98(18)
_computing_cell_refinement 'CrysAlisPro 1.171.39.6a (Rigaku OD, 2015)'
_computing_data_collection 'CrysAlisPro 1.171.39.6a (Rigaku OD, 2015)'
_computing_data_reduction 'CrysAlisPro 1.171.39.6a (Rigaku OD, 2015)'
_computing_molecular_graphics 'Olex2 (Dolomanov et al., 2009)'
_computing_publication_material 'Olex2 (Dolomanov et al., 2009)'
_computing_structure_refinement 'ShelXL (Sheldrick, 2015)'
_computing_structure_solution 'ShelXT (Sheldrick, 2015)'
_diffrn_ambient_environment N~2~
_diffrn_ambient_temperature 100.2(9)
_diffrn_detector 'CCD plate'
_diffrn_detector_area_resol_mean 5.3127
_diffrn_detector_type AtlasS2
_diffrn_measured_fraction_theta_full 0.997
_diffrn_measured_fraction_theta_max 0.862
_diffrn_measurement_details
;
List of Runs (angles in degrees, time in seconds):

  # Type    Start    End  Width  t~exp~   \w     \q     \k     \f   Frames
--------------------------------------------------------------------------
  1  \w    -17.00   9.00   1.00   15.00    --  -11.20 -99.00   0.00   26
  2  \w    -50.00 -12.00   1.00   15.00    --   12.45 -37.00-180.00   38
  3  \w    -61.00  24.00   1.00   15.00    --   12.45 -57.00-120.00   85
  4  \w    -62.00  13.00   1.00   15.00    --   12.45 -37.00 -30.00   75
  5  \w     28.00  54.00   1.00   15.00    --   12.45  57.00  60.00   26
  6  \w    -14.00  28.00   1.00   15.00    --  -11.20 -99.00  90.00   42
  7  \w    -24.00   2.00   1.00   15.00    --   12.45 -57.00  90.00   26
;
_diffrn_measurement_device 'four-circle diffractometer'
_diffrn_measurement_device_type 'SuperNova, Dual, Cu at home/near, AtlasS2'
_diffrn_measurement_method '\w scans'
_diffrn_orient_matrix_type 'CrysAlisPro convention (1999,Acta A55,543-557)'
_diffrn_orient_matrix_UB_11 0.0426260000
_diffrn_orient_matrix_UB_12 -0.0090901000
_diffrn_orient_matrix_UB_13 -0.0298723000
_diffrn_orient_matrix_UB_21 0.0331990000
_diffrn_orient_matrix_UB_22 0.0308795000
_diffrn_orient_matrix_UB_23 0.0029908000
_diffrn_orient_matrix_UB_31 0.0453839000
_diffrn_orient_matrix_UB_32 -0.0140478000
_diffrn_orient_matrix_UB_33 0.0258776000
_diffrn_radiation_monochromator mirror
_diffrn_radiation_probe x-ray
_diffrn_radiation_type MoK\a
_diffrn_radiation_wavelength 0.71073
_diffrn_reflns_av_R_equivalents 0.0469
_diffrn_reflns_av_unetI/netI 0.0608
_diffrn_reflns_Laue_measured_fraction_full 0.997
_diffrn_reflns_Laue_measured_fraction_max 0.862
_diffrn_reflns_limit_h_max 13
_diffrn_reflns_limit_h_min -13
_diffrn_reflns_limit_k_max 27
_diffrn_reflns_limit_k_min -28
_diffrn_reflns_limit_l_max 25
_diffrn_reflns_limit_l_min -24
_diffrn_reflns_number 29733
_diffrn_reflns_point_group_measured_fraction_full 0.997
_diffrn_reflns_point_group_measured_fraction_max 0.862
_diffrn_reflns_theta_full 25.242
_diffrn_reflns_theta_max 29.794
_diffrn_reflns_theta_min 3.233
_diffrn_source 'micro-focus sealed X-ray tube'
_diffrn_source_type 'SuperNova (Mo) X-ray Source'
_exptl_absorpt_coefficient_mu 4.497
_exptl_absorpt_correction_T_max 1.00000
_exptl_absorpt_correction_T_min 0.67954
_exptl_absorpt_correction_type multi-scan
_exptl_absorpt_process_details
;
CrysAlisPro 1.171.39.6a (Rigaku Oxford Diffraction, 2015)
Empirical absorption correction using spherical harmonics,
 implemented in SCALE3 ABSPACK scaling algorithm.
;
_exptl_crystal_colour brown
_exptl_crystal_colour_primary brown
_exptl_crystal_density_diffrn 1.484
_exptl_crystal_description block
_exptl_crystal_F_000 1640
_exptl_crystal_size_max 0.3
_exptl_crystal_size_mid 0.2
_exptl_crystal_size_min 0.1
_refine_diff_density_max 1.145
_refine_diff_density_min -0.750
_refine_diff_density_rms 0.138
_refine_ls_extinction_method none
_refine_ls_goodness_of_fit_ref 1.027
_refine_ls_hydrogen_treatment constr
_refine_ls_matrix_type full
_refine_ls_number_parameters 398
_refine_ls_number_reflns 8959
_refine_ls_number_restraints 0
_refine_ls_restrained_S_all 1.027
_refine_ls_R_factor_all 0.0581
_refine_ls_R_factor_gt 0.0363
_refine_ls_shift/su_max 0.003
_refine_ls_shift/su_mean 0.000
_refine_ls_structure_factor_coef Fsqd
_refine_ls_weighting_details 'w=1/[\s^2^(Fo^2^)+(0.0203P)^2^+1.3540P] where P=(Fo^2^+2Fc^2^)/3'
_refine_ls_weighting_scheme calc
_refine_ls_wR_factor_gt 0.0570
_refine_ls_wR_factor_ref 0.0621
_reflns_Friedel_coverage 0.000
_reflns_number_gt 6864
_reflns_number_total 8959
_reflns_threshold_expression 'I > 2\s(I)'
_cod_data_source_file om7b00064_si_002.cif
_cod_data_source_block compound8
_cod_database_code 4087175
_chemical_oxdiff_formula c1h1n1U1
_shelx_space_group_comment
;
The symmetry employed for this shelxl refinement is uniquely defined
by the following loop, which should always be used as a source of
symmetry information in preference to the above space-group names.
They are only intended as comments.
;
_reflns_odcompleteness_completeness 99.71
_reflns_odcompleteness_iscentric 1
_reflns_odcompleteness_theta 26.32
_olex2_refinement_description
;
1. Fixed Uiso
 At 1.2 times of:
  All C(H) groups, All C(H,H) groups
 At 1.5 times of:
  All C(H,H,H) groups
2.a Ternary CH refined with riding coordinates:
 C21(H21), C28(H28), C34(H34)
2.b Secondary CH2 refined with riding coordinates:
 C22(H22A,H22B), C23(H23A,H23B), C24(H24A,H24B), C25(H25A,H25B), C26(H26A,
 H26B), C29(H29A,H29B), C30(H30A,H30B), C31(H31A,H31B), C32(H32A,H32B),
 C33(H33A,H33B), C35(H35A,H35B), C36(H36A,H36B), C37(H37A,H37B), C38(H38A,H38B),
  C39(H39A,H39B)
2.c Idealised Me refined as rotating group:
 C6(H6A,H6B,H6C), C7(H7A,H7B,H7C), C8(H8A,H8B,H8C), C9(H9A,H9B,H9C), C10(H10A,
 H10B,H10C), C16(H16A,H16B,H16C), C17(H17A,H17B,H17C), C18(H18A,H18B,H18C),
 C19(H19A,H19B,H19C), C20(H20A,H20B,H20C)
;
_shelx_shelxl_version_number 2014/7
_olex2_submission_special_instructions 'No special instructions were received'
_oxdiff_exptl_absorpt_empirical_details
;
Empirical correction (ABSPACK) includes:
- Absorption correction using spherical harmonics
- Frame scaling
;
_oxdiff_exptl_absorpt_empirical_full_max 1.785
_oxdiff_exptl_absorpt_empirical_full_min 0.735

loop_
_space_group_symop_operation_xyz
'x, y, z'
'-x, y+1/2, -z+1/2'
'-x, -y, -z'
'x, -y-1/2, z-1/2'

loop_
_atom_site_label
_atom_site_type_symbol
_atom_site_fract_x
_atom_site_fract_y
_atom_site_fract_z
_atom_site_U_iso_or_equiv
_atom_site_adp_type
_atom_site_occupancy
_atom_site_site_symmetry_order
_atom_site_calc_flag
_atom_site_refinement_flags_posn
U1 U 0.52695(2) 0.62355(2) 0.28848(2) 0.01215(4) Uani 1 1 d .
N1 N 0.6891(3) 0.60697(15) 0.20701(16) 0.0173(7) Uani 1 1 d .
N2 N 0.8433(3) 0.68585(16) 0.16997(17) 0.0212(7) Uani 1 1 d .
N3 N 0.6975(3) 0.69667(15) 0.28274(16) 0.0162(7) Uani 1 1 d .
C1 C 0.3936(3) 0.6700(2) 0.1642(2) 0.0195(9) Uani 1 1 d .
C2 C 0.3913(3) 0.72243(19) 0.2164(2) 0.0178(8) Uani 1 1 d .
C3 C 0.3053(3) 0.7048(2) 0.2759(2) 0.0201(9) Uani 1 1 d .
C4 C 0.2529(3) 0.64098(19) 0.2597(2) 0.0168(8) Uani 1 1 d .
C5 C 0.3089(3) 0.6198(2) 0.19097(19) 0.0187(8) Uani 1 1 d .
C6 C 0.4614(4) 0.6734(2) 0.0891(2) 0.0279(10) Uani 1 1 d .
H6A H 0.5515 0.6882 0.0956 0.042 Uiso 1 1 calc GR
H6B H 0.4146 0.7038 0.0575 0.042 Uiso 1 1 calc GR
H6C H 0.4614 0.6302 0.0666 0.042 Uiso 1 1 calc GR
C7 C 0.4550(4) 0.7886(2) 0.2026(2) 0.0307(10) Uani 1 1 d .
H7A H 0.4345 0.8180 0.2431 0.046 Uiso 1 1 calc GR
H7B H 0.4217 0.8069 0.1567 0.046 Uiso 1 1 calc GR
H7C H 0.5497 0.7832 0.1991 0.046 Uiso 1 1 calc GR
C8 C 0.2650(4) 0.7481(2) 0.3404(2) 0.0306(10) Uani 1 1 d .
H8A H 0.2316 0.7210 0.3802 0.046 Uiso 1 1 calc GR
H8B H 0.1968 0.7783 0.3244 0.046 Uiso 1 1 calc GR
H8C H 0.3408 0.7727 0.3576 0.046 Uiso 1 1 calc GR
C9 C 0.1352(4) 0.6093(2) 0.2963(2) 0.0251(10) Uani 1 1 d .
H9A H 0.1262 0.6259 0.3463 0.038 Uiso 1 1 calc GR
H9B H 0.1474 0.5622 0.2976 0.038 Uiso 1 1 calc GR
H9C H 0.0563 0.6196 0.2683 0.038 Uiso 1 1 calc GR
C10 C 0.2630(4) 0.5586(2) 0.1492(2) 0.0250(10) Uani 1 1 d .
H10A H 0.3215 0.5505 0.1078 0.038 Uiso 1 1 calc GR
H10B H 0.1742 0.5654 0.1311 0.038 Uiso 1 1 calc GR
H10C H 0.2643 0.5212 0.1822 0.038 Uiso 1 1 calc GR
C11 C 0.5505(4) 0.5892(2) 0.43691(19) 0.0245(9) Uani 1 1 d .
C12 C 0.4340(4) 0.5556(2) 0.4136(2) 0.0233(9) Uani 1 1 d .
C13 C 0.4700(4) 0.5062(2) 0.3626(2) 0.0207(9) Uani 1 1 d .
C14 C 0.6098(4) 0.50782(19) 0.35546(19) 0.0189(8) Uani 1 1 d .
C15 C 0.6603(4) 0.5592(2) 0.4013(2) 0.0222(9) Uani 1 1 d .
C16 C 0.5507(5) 0.6416(2) 0.4966(2) 0.0474(14) Uani 1 1 d .
H16A H 0.6394 0.6585 0.5028 0.071 Uiso 1 1 calc GR
H16B H 0.5207 0.6228 0.5429 0.071 Uiso 1 1 calc GR
H16C H 0.4924 0.6770 0.4822 0.071 Uiso 1 1 calc GR
C17 C 0.2994(4) 0.5650(3) 0.4492(2) 0.0419(13) Uani 1 1 d .
H17A H 0.2777 0.6113 0.4501 0.063 Uiso 1 1 calc GR
H17B H 0.3013 0.5482 0.4994 0.063 Uiso 1 1 calc GR
H17C H 0.2335 0.5415 0.4209 0.063 Uiso 1 1 calc GR
C18 C 0.3811(4) 0.4565(2) 0.3236(3) 0.0373(12) Uani 1 1 d .
H18A H 0.2909 0.4721 0.3244 0.056 Uiso 1 1 calc GR
H18B H 0.3865 0.4147 0.3490 0.056 Uiso 1 1 calc GR
H18C H 0.4097 0.4513 0.2728 0.056 Uiso 1 1 calc GR
C19 C 0.6952(5) 0.4558(2) 0.3194(2) 0.0368(12) Uani 1 1 d .
H19A H 0.6509 0.4388 0.2759 0.055 Uiso 1 1 calc GR
H19B H 0.7104 0.4204 0.3541 0.055 Uiso 1 1 calc GR
H19C H 0.7788 0.4750 0.3051 0.055 Uiso 1 1 calc GR
C20 C 0.8057(4) 0.5735(2) 0.4123(3) 0.0404(12) Uani 1 1 d .
H20A H 0.8464 0.5819 0.3647 0.061 Uiso 1 1 calc GR
H20B H 0.8479 0.5361 0.4354 0.061 Uiso 1 1 calc GR
H20C H 0.8158 0.6117 0.4437 0.061 Uiso 1 1 calc GR
C21 C 0.7285(3) 0.56725(19) 0.1424(2) 0.0176(8) Uani 1 1 d .
H21 H 0.7335 0.5965 0.0988 0.021 Uiso 1 1 calc R
C22 C 0.6226(4) 0.5143(2) 0.1268(2) 0.0233(9) Uani 1 1 d .
H22A H 0.6118 0.4869 0.1709 0.028 Uiso 1 1 calc R
H22B H 0.5382 0.5358 0.1167 0.028 Uiso 1 1 calc R
C23 C 0.6596(4) 0.4710(2) 0.0612(2) 0.0334(11) Uani 1 1 d .
H23A H 0.6611 0.4977 0.0161 0.040 Uiso 1 1 calc R
H23B H 0.5924 0.4370 0.0549 0.040 Uiso 1 1 calc R
C24 C 0.7940(4) 0.4385(2) 0.0716(2) 0.0321(11) Uani 1 1 d .
H24A H 0.8171 0.4139 0.0269 0.039 Uiso 1 1 calc R
H24B H 0.7897 0.4075 0.1130 0.039 Uiso 1 1 calc R
C25 C 0.9001(4) 0.4899(2) 0.0871(2) 0.0302(10) Uani 1 1 d .
H25A H 0.9837 0.4678 0.0975 0.036 Uiso 1 1 calc R
H25B H 0.9124 0.5171 0.0430 0.036 Uiso 1 1 calc R
C26 C 0.8645(3) 0.5339(2) 0.1524(2) 0.0209(9) Uani 1 1 d .
H26A H 0.9322 0.5677 0.1580 0.025 Uiso 1 1 calc R
H26B H 0.8634 0.5076 0.1977 0.025 Uiso 1 1 calc R
C27 C 0.7552(3) 0.66835(19) 0.21849(19) 0.0150(8) Uani 1 1 d .
C28 C 0.9160(4) 0.74828(19) 0.1660(2) 0.0193(8) Uani 1 1 d .
H28 H 0.9358 0.7643 0.2165 0.023 Uiso 1 1 calc R
C29 C 1.0458(4) 0.7350(2) 0.1237(2) 0.0225(9) Uani 1 1 d .
H29A H 1.0997 0.7043 0.1523 0.027 Uiso 1 1 calc R
H29B H 1.0252 0.7144 0.0762 0.027 Uiso 1 1 calc R
C30 C 1.1252(4) 0.7974(2) 0.1099(2) 0.0288(10) Uani 1 1 d .
H30A H 1.2034 0.7867 0.0805 0.035 Uiso 1 1 calc R
H30B H 1.1549 0.8155 0.1573 0.035 Uiso 1 1 calc R
C31 C 1.0430(4) 0.8493(2) 0.0688(2) 0.0283(10) Uani 1 1 d .
H31A H 1.0943 0.8897 0.0638 0.034 Uiso 1 1 calc R
H31B H 1.0219 0.8334 0.0190 0.034 Uiso 1 1 calc R
C32 C 0.9157(4) 0.8636(2) 0.1106(2) 0.0274(10) Uani 1 1 d .
H32A H 0.8624 0.8948 0.0823 0.033 Uiso 1 1 calc R
H32B H 0.9368 0.8837 0.1584 0.033 Uiso 1 1 calc R
C33 C 0.8361(4) 0.8003(2) 0.1233(2) 0.0225(9) Uani 1 1 d .
H33A H 0.8094 0.7822 0.0754 0.027 Uiso 1 1 calc R
H33B H 0.7561 0.8108 0.1512 0.027 Uiso 1 1 calc R
C34 C 0.7464(3) 0.75811(19) 0.31638(19) 0.0168(8) Uani 1 1 d .
H34 H 0.7607 0.7905 0.2764 0.020 Uiso 1 1 calc R
C35 C 0.8785(4) 0.74886(19) 0.3589(2) 0.0207(9) Uani 1 1 d .
H35A H 0.8659 0.7173 0.3991 0.025 Uiso 1 1 calc R
H35B H 0.9453 0.7312 0.3253 0.025 Uiso 1 1 calc R
C36 C 0.9266(4) 0.8142(2) 0.3910(2) 0.0287(10) Uani 1 1 d .
H36A H 0.9465 0.8445 0.3504 0.034 Uiso 1 1 calc R
H36B H 1.0080 0.8069 0.4190 0.034 Uiso 1 1 calc R
C37 C 0.8227(4) 0.8453(2) 0.4420(2) 0.0281(10) Uani 1 1 d .
H37A H 0.8125 0.8181 0.4863 0.034 Uiso 1 1 calc R
H37B H 0.8529 0.8887 0.4576 0.034 Uiso 1 1 calc R
C38 C 0.6900(4) 0.8517(2) 0.4034(2) 0.0276(10) Uani 1 1 d .
H38A H 0.6969 0.8844 0.3639 0.033 Uiso 1 1 calc R
H38B H 0.6243 0.8673 0.4390 0.033 Uiso 1 1 calc R
C39 C 0.6440(4) 0.7861(2) 0.3704(2) 0.0249(9) Uani 1 1 d .
H39A H 0.6290 0.7546 0.4104 0.030 Uiso 1 1 calc R
H39B H 0.5604 0.7927 0.3443 0.030 Uiso 1 1 calc R

loop_
_atom_site_aniso_label
_atom_site_aniso_U_11
_atom_site_aniso_U_22
_atom_site_aniso_U_33
_atom_site_aniso_U_23
_atom_site_aniso_U_13
_atom_site_aniso_U_12
U1 0.01095(6) 0.01202(7) 0.01347(6) -0.00040(7) 0.00051(4) 0.00060(6)
N1 0.0150(15) 0.0171(19) 0.0199(15) -0.0003(14) 0.0003(12) -0.0032(13)
N2 0.0179(17) 0.020(2) 0.0259(17) 0.0015(15) 0.0028(14) -0.0038(15)
N3 0.0135(15) 0.0128(17) 0.0221(16) -0.0022(14) 0.0001(13) -0.0008(13)
C1 0.0148(19) 0.027(2) 0.0165(18) 0.0068(18) -0.0038(15) 0.0035(17)
C2 0.0136(18) 0.015(2) 0.025(2) 0.0058(17) -0.0059(15) 0.0020(16)
C3 0.0108(18) 0.018(2) 0.031(2) -0.0025(18) -0.0031(16) 0.0065(17)
C4 0.0084(17) 0.019(2) 0.0230(19) 0.0003(17) -0.0019(14) 0.0032(15)
C5 0.0122(17) 0.023(2) 0.0209(18) -0.0009(19) -0.0040(14) 0.0035(18)
C6 0.029(2) 0.033(3) 0.022(2) 0.0110(19) 0.0053(17) 0.003(2)
C7 0.023(2) 0.024(2) 0.045(3) 0.010(2) -0.008(2) 0.0002(19)
C8 0.020(2) 0.027(3) 0.045(3) -0.012(2) -0.0001(19) 0.0009(19)
C9 0.0172(19) 0.031(3) 0.027(2) 0.0004(19) 0.0008(16) -0.0013(18)
C10 0.021(2) 0.032(3) 0.022(2) -0.0028(19) -0.0045(16) -0.0018(19)
C11 0.039(2) 0.023(2) 0.0116(18) 0.0022(17) -0.0028(17) 0.002(2)
C12 0.026(2) 0.023(2) 0.021(2) 0.0146(18) 0.0061(17) 0.0050(19)
C13 0.024(2) 0.016(2) 0.0222(19) 0.0086(18) -0.0040(16) -0.0033(17)
C14 0.025(2) 0.014(2) 0.0175(18) 0.0085(17) 0.0030(16) 0.0064(17)
C15 0.024(2) 0.022(2) 0.0203(19) 0.0122(18) -0.0069(16) -0.0036(18)
C16 0.090(4) 0.029(3) 0.022(2) -0.002(2) -0.005(2) 0.002(3)
C17 0.036(3) 0.061(4) 0.029(2) 0.020(2) 0.013(2) 0.016(3)
C18 0.039(3) 0.028(3) 0.046(3) 0.007(2) -0.009(2) -0.012(2)
C19 0.054(3) 0.025(3) 0.032(2) 0.011(2) 0.008(2) 0.012(2)
C20 0.029(2) 0.036(3) 0.057(3) 0.021(3) -0.019(2) -0.004(2)
C21 0.0183(19) 0.016(2) 0.0187(18) -0.0007(17) 0.0021(15) 0.0021(16)
C22 0.023(2) 0.021(2) 0.026(2) -0.0006(18) -0.0004(17) -0.0023(18)
C23 0.040(3) 0.029(3) 0.032(2) -0.011(2) -0.006(2) 0.002(2)
C24 0.048(3) 0.023(3) 0.025(2) -0.005(2) 0.002(2) 0.013(2)
C25 0.032(2) 0.024(3) 0.034(2) 0.001(2) 0.0159(19) 0.012(2)
C26 0.0138(19) 0.019(2) 0.030(2) 0.0012(18) 0.0076(16) 0.0019(17)
C27 0.0094(17) 0.017(2) 0.0185(18) 0.0025(17) -0.0015(14) 0.0018(16)
C28 0.018(2) 0.017(2) 0.0224(19) 0.0011(17) 0.0027(16) -0.0043(17)
C29 0.017(2) 0.022(2) 0.028(2) 0.0050(19) -0.0006(17) 0.0026(18)
C30 0.019(2) 0.030(3) 0.037(2) 0.007(2) 0.0032(18) -0.0028(19)
C31 0.027(2) 0.025(2) 0.033(2) 0.009(2) 0.0017(18) -0.0089(19)
C32 0.027(2) 0.023(3) 0.032(2) 0.0083(19) -0.0005(18) 0.0009(19)
C33 0.0162(19) 0.023(2) 0.028(2) 0.0044(19) 0.0020(16) 0.0015(18)
C34 0.020(2) 0.012(2) 0.0176(18) -0.0036(16) 0.0015(15) -0.0022(16)
C35 0.021(2) 0.020(2) 0.0212(19) -0.0029(18) -0.0027(16) -0.0012(18)
C36 0.022(2) 0.033(3) 0.031(2) -0.013(2) -0.0011(18) -0.008(2)
C37 0.027(2) 0.029(3) 0.028(2) -0.013(2) 0.0057(18) -0.010(2)
C38 0.032(2) 0.023(2) 0.028(2) -0.0060(19) 0.0112(18) 0.0031(19)
C39 0.019(2) 0.031(3) 0.025(2) -0.0051(19) 0.0039(16) -0.0014(19)

loop_
_atom_type_symbol
_atom_type_description
_atom_type_scat_dispersion_real
_atom_type_scat_dispersion_imag
_atom_type_scat_source
C C 0.0033 0.0016 'International Tables Vol C Tables 4.2.6.8 and 6.1.1.4'
H H 0.0000 0.0000 'International Tables Vol C Tables 4.2.6.8 and 6.1.1.4'
N N 0.0061 0.0033 'International Tables Vol C Tables 4.2.6.8 and 6.1.1.4'
U U -9.6767 9.6646 'International Tables Vol C Tables 4.2.6.8 and 6.1.1.4'

loop_
_geom_angle_atom_site_label_1
_geom_angle_atom_site_label_2
_geom_angle_atom_site_label_3
_geom_angle
N1 U1 N3 60.73(11)
N1 U1 C1 82.99(11)
N1 U1 C2 99.59(11)
N1 U1 C3 128.84(11)
N1 U1 C5 99.29(10)
N1 U1 C11 122.30(12)
N1 U1 C12 134.60(11)
N1 U1 C13 109.76(11)
N1 U1 C14 86.32(11)
N1 U1 C15 93.07(11)
N1 U1 C27 30.68(11)
N3 U1 C1 96.27(11)
N3 U1 C2 83.11(11)
N3 U1 C3 102.61(11)
N3 U1 C5 125.54(11)
N3 U1 C11 98.25(11)
N3 U1 C12 127.68(11)
N3 U1 C13 137.28(11)
N3 U1 C14 110.13(11)
N3 U1 C15 88.44(11)
N3 U1 C27 30.51(10)
C1 U1 C3 49.02(11)
C1 U1 C5 29.32(11)
C1 U1 C12 130.66(11)
C1 U1 C13 125.10(11)
C1 U1 C27 85.79(10)
C2 U1 C1 29.75(11)
C2 U1 C3 29.75(11)
C2 U1 C5 48.53(11)
C2 U1 C11 132.82(12)
C2 U1 C12 124.72(11)
C2 U1 C13 138.10(11)
C2 U1 C14 166.69(11)
C2 U1 C15 158.81(12)
C2 U1 C27 87.78(11)
C3 U1 C5 48.55(11)
C3 U1 C12 94.98(11)
C11 U1 C1 154.64(12)
C11 U1 C3 107.20(12)
C11 U1 C5 131.32(12)
C11 U1 C12 29.57(11)
C11 U1 C13 48.83(11)
C11 U1 C27 116.63(11)
C12 U1 C5 102.98(11)
C13 U1 C3 112.18(12)
C13 U1 C5 96.49(11)
C13 U1 C12 29.14(11)
C14 U1 C1 141.75(12)
C14 U1 C3 141.18(11)
C14 U1 C5 118.95(12)
C14 U1 C11 48.79(11)
C14 U1 C12 48.28(11)
C14 U1 C13 29.58(11)
C14 U1 C27 102.94(11)
C15 U1 C1 171.35(12)
C15 U1 C3 136.89(12)
C15 U1 C5 145.63(12)
C15 U1 C11 29.71(12)
C15 U1 C12 48.77(11)
C15 U1 C13 49.16(11)
C15 U1 C14 29.82(11)
C15 U1 C27 94.77(11)
C27 U1 C3 115.82(11)
C27 U1 C5 112.05(10)
C27 U1 C12 143.42(10)
C27 U1 C13 131.84(11)
C21 N1 U1 143.5(2)
C27 N1 U1 96.7(2)
C27 N1 C21 117.8(3)
C27 N2 C28 127.9(3)
C27 N3 U1 94.8(2)
C27 N3 C34 122.8(3)
C34 N3 U1 142.0(2)
C2 C1 U1 74.3(2)
C2 C1 C6 124.3(4)
C5 C1 U1 77.0(2)
C5 C1 C2 107.8(3)
C5 C1 C6 127.5(4)
C6 C1 U1 120.9(2)
C1 C2 U1 75.9(2)
C1 C2 C3 108.6(3)
C1 C2 C7 123.4(3)
C3 C2 U1 76.5(2)
C3 C2 C7 127.4(4)
C7 C2 U1 120.9(2)
C2 C3 U1 73.7(2)
C2 C3 C4 107.6(3)
C2 C3 C8 126.5(4)
C4 C3 U1 77.2(2)
C4 C3 C8 125.7(4)
C8 C3 U1 119.9(2)
C3 C4 U1 73.41(19)
C3 C4 C9 126.3(3)
C5 C4 U1 74.50(19)
C5 C4 C3 107.6(3)
C5 C4 C9 124.4(3)
C9 C4 U1 129.7(2)
C1 C5 U1 73.70(19)
C1 C5 C4 108.5(3)
C1 C5 C10 127.1(3)
C4 C5 U1 76.27(19)
C4 C5 C10 123.5(3)
C10 C5 U1 124.6(2)
C1 C6 H6A 109.5
C1 C6 H6B 109.5
C1 C6 H6C 109.5
H6A C6 H6B 109.5
H6A C6 H6C 109.5
H6B C6 H6C 109.5
C2 C7 H7A 109.5
C2 C7 H7B 109.5
C2 C7 H7C 109.5
H7A C7 H7B 109.5
H7A C7 H7C 109.5
H7B C7 H7C 109.5
C3 C8 H8A 109.5
C3 C8 H8B 109.5
C3 C8 H8C 109.5
H8A C8 H8B 109.5
H8A C8 H8C 109.5
H8B C8 H8C 109.5
C4 C9 H9A 109.5
C4 C9 H9B 109.5
C4 C9 H9C 109.5
H9A C9 H9B 109.5
H9A C9 H9C 109.5
H9B C9 H9C 109.5
C5 C10 H10A 109.5
C5 C10 H10B 109.5
C5 C10 H10C 109.5
H10A C10 H10B 109.5
H10A C10 H10C 109.5
H10B C10 H10C 109.5
C12 C11 U1 76.5(2)
C12 C11 C16 123.2(4)
C15 C11 U1 74.9(2)
C15 C11 C12 108.0(3)
C15 C11 C16 128.4(4)
C16 C11 U1 120.5(3)
C11 C12 U1 74.0(2)
C11 C12 C17 123.9(4)
C13 C12 U1 74.9(2)
C13 C12 C11 108.6(3)
C13 C12 C17 126.7(4)
C17 C12 U1 125.4(3)
C12 C13 U1 75.9(2)
C12 C13 C14 107.5(3)
C12 C13 C18 128.4(4)
C14 C13 U1 74.4(2)
C14 C13 C18 124.1(4)
C18 C13 U1 117.9(3)
C13 C14 U1 76.0(2)
C13 C14 C15 108.7(3)
C13 C14 C19 126.3(4)
C15 C14 U1 74.9(2)
C15 C14 C19 123.8(4)
C19 C14 U1 125.3(2)
C11 C15 U1 75.4(2)
C11 C15 C14 107.2(3)
C11 C15 C20 128.3(4)
C14 C15 U1 75.3(2)
C14 C15 C20 124.4(4)
C20 C15 U1 118.6(3)
C11 C16 H16A 109.5
C11 C16 H16B 109.5
C11 C16 H16C 109.5
H16A C16 H16B 109.5
H16A C16 H16C 109.5
H16B C16 H16C 109.5
C12 C17 H17A 109.5
C12 C17 H17B 109.5
C12 C17 H17C 109.5
H17A C17 H17B 109.5
H17A C17 H17C 109.5
H17B C17 H17C 109.5
C13 C18 H18A 109.5
C13 C18 H18B 109.5
C13 C18 H18C 109.5
H18A C18 H18B 109.5
H18A C18 H18C 109.5
H18B C18 H18C 109.5
C14 C19 H19A 109.5
C14 C19 H19B 109.5
C14 C19 H19C 109.5
H19A C19 H19B 109.5
H19A C19 H19C 109.5
H19B C19 H19C 109.5
C15 C20 H20A 109.5
C15 C20 H20B 109.5
C15 C20 H20C 109.5
H20A C20 H20B 109.5
H20A C20 H20C 109.5
H20B C20 H20C 109.5
N1 C21 H21 108.2
N1 C21 C22 109.7(3)
N1 C21 C26 113.0(3)
C22 C21 H21 108.2
C22 C21 C26 109.5(3)
C26 C21 H21 108.2
C21 C22 H22A 109.2
C21 C22 H22B 109.2
H22A C22 H22B 107.9
C23 C22 C21 112.0(3)
C23 C22 H22A 109.2
C23 C22 H22B 109.2
C22 C23 H23A 109.2
C22 C23 H23B 109.2
C22 C23 C24 112.0(3)
H23A C23 H23B 107.9
C24 C23 H23A 109.2
C24 C23 H23B 109.2
C23 C24 H24A 109.5
C23 C24 H24B 109.5
C23 C24 C25 110.7(4)
H24A C24 H24B 108.1
C25 C24 H24A 109.5
C25 C24 H24B 109.5
C24 C25 H25A 109.2
C24 C25 H25B 109.2
H25A C25 H25B 107.9
C26 C25 C24 112.2(3)
C26 C25 H25A 109.2
C26 C25 H25B 109.2
C21 C26 H26A 109.1
C21 C26 H26B 109.1
C25 C26 C21 112.3(3)
C25 C26 H26A 109.1
C25 C26 H26B 109.1
H26A C26 H26B 107.9
N1 C27 U1 52.59(16)
N2 C27 U1 164.6(3)
N2 C27 N1 117.6(3)
N2 C27 N3 136.1(4)
N3 C27 U1 54.66(17)
N3 C27 N1 106.2(3)
N2 C28 H28 109.9
N2 C28 C29 107.5(3)
N2 C28 C33 110.8(3)
C29 C28 H28 109.9
C33 C28 H28 109.9
C33 C28 C29 108.7(3)
C28 C29 H29A 109.1
C28 C29 H29B 109.1
H29A C29 H29B 107.8
C30 C29 C28 112.7(3)
C30 C29 H29A 109.1
C30 C29 H29B 109.1
C29 C30 H30A 109.3
C29 C30 H30B 109.3
C29 C30 C31 111.4(3)
H30A C30 H30B 108.0
C31 C30 H30A 109.3
C31 C30 H30B 109.3
C30 C31 H31A 109.5
C30 C31 H31B 109.5
H31A C31 H31B 108.1
C32 C31 C30 110.6(3)
C32 C31 H31A 109.5
C32 C31 H31B 109.5
C31 C32 H32A 109.4
C31 C32 H32B 109.4
C31 C32 C33 111.0(3)
H32A C32 H32B 108.0
C33 C32 H32A 109.4
C33 C32 H32B 109.4
C28 C33 H33A 109.2
C28 C33 H33B 109.2
C32 C33 C28 112.0(3)
C32 C33 H33A 109.2
C32 C33 H33B 109.2
H33A C33 H33B 107.9
N3 C34 H34 108.4
N3 C34 C35 112.9(3)
N3 C34 C39 110.4(3)
C35 C34 H34 108.4
C39 C34 H34 108.4
C39 C34 C35 108.3(3)
C34 C35 H35A 109.5
C34 C35 H35B 109.5
H35A C35 H35B 108.1
C36 C35 C34 110.8(3)
C36 C35 H35A 109.5
C36 C35 H35B 109.5
C35 C36 H36A 109.3
C35 C36 H36B 109.3
C35 C36 C37 111.5(3)
H36A C36 H36B 108.0
C37 C36 H36A 109.3
C37 C36 H36B 109.3
C36 C37 H37A 109.3
C36 C37 H37B 109.3
H37A C37 H37B 108.0
C38 C37 C36 111.6(3)
C38 C37 H37A 109.3
C38 C37 H37B 109.3
C37 C38 H38A 109.3
C37 C38 H38B 109.3
C37 C38 C39 111.8(3)
H38A C38 H38B 107.9
C39 C38 H38A 109.3
C39 C38 H38B 109.3
C34 C39 C38 111.4(3)
C34 C39 H39A 109.3
C34 C39 H39B 109.3
C38 C39 H39A 109.3
C38 C39 H39B 109.3
H39A C39 H39B 108.0

loop_
_geom_bond_atom_site_label_1
_geom_bond_atom_site_label_2
_geom_bond_distance
U1 N1 2.213(3)
U1 N3 2.265(3)
U1 C1 2.760(3)
U1 C2 2.740(4)
U1 C3 2.776(4)
U1 C5 2.802(3)
U1 C11 2.756(3)
U1 C12 2.788(4)
U1 C13 2.775(4)
U1 C14 2.755(4)
U1 C15 2.751(4)
U1 C27 2.767(4)
N1 C21 1.462(4)
N1 C27 1.421(5)
N2 C27 1.290(4)
N2 C28 1.459(5)
N3 C27 1.410(4)
N3 C34 1.464(4)
C1 C2 1.412(5)
C1 C5 1.408(5)
C1 C6 1.509(5)
C2 C3 1.416(5)
C2 C7 1.503(5)
C3 C4 1.422(5)
C3 C8 1.504(5)
C4 C5 1.420(5)
C4 C9 1.495(5)
C5 C10 1.516(5)
C6 H6A 0.9600
C6 H6B 0.9600
C6 H6C 0.9600
C7 H7A 0.9600
C7 H7B 0.9600
C7 H7C 0.9600
C8 H8A 0.9600
C8 H8B 0.9600
C8 H8C 0.9600
C9 H9A 0.9600
C9 H9B 0.9600
C9 H9C 0.9600
C10 H10A 0.9600
C10 H10B 0.9600
C10 H10C 0.9600
C11 C12 1.415(5)
C11 C15 1.412(6)
C11 C16 1.505(6)
C12 C13 1.400(5)
C12 C17 1.508(5)
C13 C14 1.412(5)
C13 C18 1.514(5)
C14 C15 1.417(5)
C14 C19 1.502(5)
C15 C20 1.502(5)
C16 H16A 0.9600
C16 H16B 0.9600
C16 H16C 0.9600
C17 H17A 0.9600
C17 H17B 0.9600
C17 H17C 0.9600
C18 H18A 0.9600
C18 H18B 0.9600
C18 H18C 0.9600
C19 H19A 0.9600
C19 H19B 0.9600
C19 H19C 0.9600
C20 H20A 0.9600
C20 H20B 0.9600
C20 H20C 0.9600
C21 H21 0.9800
C21 C22 1.534(5)
C21 C26 1.534(5)
C22 H22A 0.9700
C22 H22B 0.9700
C22 C23 1.511(5)
C23 H23A 0.9700
C23 H23B 0.9700
C23 C24 1.513(6)
C24 H24A 0.9700
C24 H24B 0.9700
C24 C25 1.514(6)
C25 H25A 0.9700
C25 H25B 0.9700
C25 C26 1.510(5)
C26 H26A 0.9700
C26 H26B 0.9700
C28 H28 0.9800
C28 C29 1.532(5)
C28 C33 1.527(5)
C29 H29A 0.9700
C29 H29B 0.9700
C29 C30 1.512(5)
C30 H30A 0.9700
C30 H30B 0.9700
C30 C31 1.523(5)
C31 H31A 0.9700
C31 H31B 0.9700
C31 C32 1.510(5)
C32 H32A 0.9700
C32 H32B 0.9700
C32 C33 1.525(5)
C33 H33A 0.9700
C33 H33B 0.9700
C34 H34 0.9800
C34 C35 1.542(5)
C34 C39 1.521(5)
C35 H35A 0.9700
C35 H35B 0.9700
C35 C36 1.518(5)
C36 H36A 0.9700
C36 H36B 0.9700
C36 C37 1.523(5)
C37 H37A 0.9700
C37 H37B 0.9700
C37 C38 1.506(5)
C38 H38A 0.9700
C38 H38B 0.9700
C38 C39 1.523(5)
C39 H39A 0.9700
C39 H39B 0.9700

loop_
_geom_torsion_atom_site_label_1
_geom_torsion_atom_site_label_2
_geom_torsion_atom_site_label_3
_geom_torsion_atom_site_label_4
_geom_torsion
U1 N1 C21 C22 -4.9(5)
U1 N1 C21 C26 -127.3(3)
U1 N1 C27 N2 -165.9(3)
U1 N1 C27 N3 11.2(3)
U1 N3 C27 N1 -10.9(3)
U1 N3 C27 N2 165.4(4)
U1 N3 C34 C35 115.4(4)
U1 N3 C34 C39 -6.0(5)
U1 C1 C2 C3 -70.2(3)
U1 C1 C2 C7 117.9(3)
U1 C1 C5 C4 69.0(2)
U1 C1 C5 C10 -121.3(4)
U1 C2 C3 C4 -70.5(2)
U1 C2 C3 C8 115.4(4)
U1 C3 C4 C5 -67.2(2)
U1 C3 C4 C9 127.5(3)
U1 C4 C5 C1 -67.3(2)
U1 C4 C5 C10 122.6(3)
U1 C11 C12 C13 67.5(3)
U1 C11 C12 C17 -122.2(4)
U1 C11 C15 C14 -69.2(2)
U1 C11 C15 C20 115.1(4)
U1 C12 C13 C14 68.3(3)
U1 C12 C13 C18 -114.6(4)
U1 C13 C14 C15 68.4(3)
U1 C13 C14 C19 -123.8(4)
U1 C14 C15 C11 69.2(3)
U1 C14 C15 C20 -114.8(4)
N1 C21 C22 C23 -179.1(3)
N1 C21 C26 C25 176.7(3)
N2 C28 C29 C30 175.0(3)
N2 C28 C33 C32 -173.6(3)
N3 C34 C35 C36 178.5(3)
N3 C34 C39 C38 -177.4(3)
C1 C2 C3 U1 69.8(2)
C1 C2 C3 C4 -0.6(4)
C1 C2 C3 C8 -174.7(3)
C2 C1 C5 U1 -68.6(2)
C2 C1 C5 C4 0.4(4)
C2 C1 C5 C10 170.1(3)
C2 C3 C4 U1 68.1(2)
C2 C3 C4 C5 0.8(4)
C2 C3 C4 C9 -164.4(3)
C3 C4 C5 U1 66.5(2)
C3 C4 C5 C1 -0.8(4)
C3 C4 C5 C10 -170.9(3)
C5 C1 C2 U1 70.4(2)
C5 C1 C2 C3 0.2(4)
C5 C1 C2 C7 -171.6(3)
C6 C1 C2 U1 -117.0(3)
C6 C1 C2 C3 172.7(3)
C6 C1 C2 C7 0.9(6)
C6 C1 C5 U1 119.1(4)
C6 C1 C5 C4 -171.9(3)
C6 C1 C5 C10 -2.2(6)
C7 C2 C3 U1 -118.8(4)
C7 C2 C3 C4 170.8(3)
C7 C2 C3 C8 -3.4(6)
C8 C3 C4 U1 -117.7(4)
C8 C3 C4 C5 175.0(3)
C8 C3 C4 C9 9.7(6)
C9 C4 C5 U1 -127.9(3)
C9 C4 C5 C1 164.9(3)
C9 C4 C5 C10 -5.3(6)
C11 C12 C13 U1 -66.9(3)
C11 C12 C13 C14 1.5(4)
C11 C12 C13 C18 178.5(4)
C12 C11 C15 U1 70.0(3)
C12 C11 C15 C14 0.8(4)
C12 C11 C15 C20 -174.9(4)
C12 C13 C14 U1 -69.4(3)
C12 C13 C14 C15 -1.0(4)
C12 C13 C14 C19 166.8(4)
C13 C14 C15 U1 -69.1(3)
C13 C14 C15 C11 0.1(4)
C13 C14 C15 C20 176.1(4)
C15 C11 C12 U1 -68.9(3)
C15 C11 C12 C13 -1.4(4)
C15 C11 C12 C17 168.9(4)
C16 C11 C12 U1 117.8(4)
C16 C11 C12 C13 -174.7(4)
C16 C11 C12 C17 -4.4(6)
C16 C11 C15 U1 -117.2(4)
C16 C11 C15 C14 173.6(4)
C16 C11 C15 C20 -2.1(7)
C17 C12 C13 U1 123.2(4)
C17 C12 C13 C14 -168.5(4)
C17 C12 C13 C18 8.5(6)
C18 C13 C14 U1 113.4(4)
C18 C13 C14 C15 -178.1(4)
C18 C13 C14 C19 -10.4(6)
C19 C14 C15 U1 122.7(4)
C19 C14 C15 C11 -168.1(3)
C19 C14 C15 C20 7.9(6)
C21 N1 C27 U1 167.7(3)
C21 N1 C27 N2 1.8(5)
C21 N1 C27 N3 179.0(3)
C21 C22 C23 C24 56.1(5)
C22 C21 C26 C25 54.1(4)
C22 C23 C24 C25 -54.9(5)
C23 C24 C25 C26 54.3(5)
C24 C25 C26 C21 -55.1(5)
C26 C21 C22 C23 -54.6(4)
C27 N1 C21 C22 -164.1(3)
C27 N1 C21 C26 73.4(4)
C27 N2 C28 C29 155.5(4)
C27 N2 C28 C33 -85.8(4)
C27 N3 C34 C35 -74.1(4)
C27 N3 C34 C39 164.4(3)
C28 N2 C27 U1 127.8(10)
C28 N2 C27 N1 174.5(3)
C28 N2 C27 N3 -1.5(7)
C28 C29 C30 C31 -55.6(4)
C29 C28 C33 C32 -55.7(4)
C29 C30 C31 C32 55.2(5)
C30 C31 C32 C33 -56.0(4)
C31 C32 C33 C28 57.6(4)
C33 C28 C29 C30 55.0(4)
C34 N3 C27 U1 -174.1(4)
C34 N3 C27 N1 174.9(3)
C34 N3 C27 N2 -8.7(6)
C34 C35 C36 C37 56.9(4)
C35 C34 C39 C38 58.5(4)
C35 C36 C37 C38 -53.6(5)
C36 C37 C38 C39 53.0(5)
C37 C38 C39 C34 -56.6(4)
C39 C34 C35 C36 -58.8(4)
